data_4328418
loop_
_publ_author_name
'Yinhua Huang'
'Sumod A. Pullarkat'
'Yongxin Li'
'Pak-Hing Leung'

_publ_section_title
;
 Palladacycle-Catalyzed Asymmetric Hydrophosphination of Enones for
 Synthesis of C*- and P*-Chiral Tertiary Phosphines
;
_journal_name_full 'Inorganic Chemistry'
_journal_page_first 2533
_journal_page_last 2540
_journal_paper_doi 10.1021/ic202472f
_journal_volume 51
_journal_year 2012
_chemical_absolute_configuration ad
_chemical_formula_moiety 'C36 H37 Cl N O P Pd'
_chemical_formula_sum 'C36 H37 Cl N O P Pd'
_chemical_formula_weight 672.49
_chemical_name_systematic
; 
 ? 
;
_space_group_IT_number 4
_symmetry_cell_setting monoclinic
_symmetry_space_group_name_Hall 'P 2yb'
_symmetry_space_group_name_H-M 'P 1 21 1'
_atom_sites_solution_hydrogens geom
_atom_sites_solution_primary direct
_atom_sites_solution_secondary difmap
_audit_creation_method SHELXL-97
_cell_angle_alpha 90.00
_cell_angle_beta 110.341(2)
_cell_angle_gamma 90.00
_cell_formula_units_Z 4
_cell_length_a 17.7791(5)
_cell_length_b 9.7695(3)
_cell_length_c 19.4755(6)
_cell_measurement_reflns_used 9959
_cell_measurement_temperature 103(2)
_cell_measurement_theta_max 33.05
_cell_measurement_theta_min 2.23
_cell_volume 3171.81(17)
_computing_cell_refinement 'Bruker SAINT'
_computing_data_collection 'Bruker APEX2'
_computing_data_reduction 'Bruker SAINT'
_computing_molecular_graphics 'Bruker SHELXTL'
_computing_publication_material 'Bruker SHELXTL'
_computing_structure_refinement 'SHELXL-97 (Sheldrick, 2008)'
_computing_structure_solution 'SHELXS-97 (Sheldrick, 2008)'
_diffrn_ambient_temperature 103(2)
_diffrn_measured_fraction_theta_full 0.994
_diffrn_measured_fraction_theta_max 0.994
_diffrn_measurement_device_type 'Bruker APEX-II CCD'
_diffrn_measurement_method '\f and \w scans'
_diffrn_radiation_monochromator graphite
_diffrn_radiation_source 'fine-focus sealed tube'
_diffrn_radiation_type MoK\a
_diffrn_radiation_wavelength 0.71073
_diffrn_reflns_av_R_equivalents 0.0380
_diffrn_reflns_av_sigmaI/netI 0.0570
_diffrn_reflns_limit_h_max 27
_diffrn_reflns_limit_h_min -27
_diffrn_reflns_limit_k_max 12
_diffrn_reflns_limit_k_min -15
_diffrn_reflns_limit_l_max 30
_diffrn_reflns_limit_l_min -26
_diffrn_reflns_number 54694
_diffrn_reflns_theta_full 33.39
_diffrn_reflns_theta_max 33.39
_diffrn_reflns_theta_min 1.92
_exptl_absorpt_coefficient_mu 0.749
_exptl_absorpt_correction_T_max 0.9565
_exptl_absorpt_correction_T_min 0.7538
_exptl_absorpt_correction_type multi-scan
_exptl_absorpt_process_details sadabs
_exptl_crystal_colour yellow
_exptl_crystal_density_diffrn 1.408
_exptl_crystal_description plate
_exptl_crystal_F_000 1384
_exptl_crystal_size_max 0.40
_exptl_crystal_size_mid 0.40
_exptl_crystal_size_min 0.06
_refine_diff_density_max 2.482
_refine_diff_density_min -1.003
_refine_diff_density_rms 0.110
_refine_ls_abs_structure_details 'Flack H D (1983), Acta Cryst. A39, 876-881'
_refine_ls_abs_structure_Flack -0.016(14)
_refine_ls_extinction_method none
_refine_ls_goodness_of_fit_ref 1.058
_refine_ls_hydrogen_treatment constr
_refine_ls_matrix_type full
_refine_ls_number_parameters 747
_refine_ls_number_reflns 21891
_refine_ls_number_restraints 1
_refine_ls_restrained_S_all 1.058
_refine_ls_R_factor_all 0.0514
_refine_ls_R_factor_gt 0.0388
_refine_ls_shift/su_max 0.002
_refine_ls_shift/su_mean 0.000
_refine_ls_structure_factor_coef Fsqd
_refine_ls_weighting_details 'calc w=1/[\s^2^(Fo^2^)+(0.0488P)^2^+0.1168P] where P=(Fo^2^+2Fc^2^)/3'
_refine_ls_weighting_scheme calc
_refine_ls_wR_factor_gt 0.0888
_refine_ls_wR_factor_ref 0.1013
_reflns_number_gt 18474
_reflns_number_total 21891
_reflns_threshold_expression >2sigma(I)
_cod_data_source_file ic202472f_si_002.cif
_cod_data_source_block leung583
_cod_original_cell_volume 3171.81(16)
_cod_database_code 4328418

loop_
_symmetry_equiv_pos_as_xyz
'x, y, z'
'-x, y+1/2, -z'

loop_
_atom_site_label
_atom_site_type_symbol
_atom_site_fract_x
_atom_site_fract_y
_atom_site_fract_z
_atom_site_U_iso_or_equiv
_atom_site_adp_type
_atom_site_occupancy
_atom_site_symmetry_multiplicity
_atom_site_calc_flag
_atom_site_refinement_flags
Pd1 Pd 1.017973(9) 0.76281(2) 0.762251(9) 0.01302(4) Uani 1 1 d .
Pd2 Pd 0.483480(10) 0.27017(2) 0.723473(9) 0.01372(4) Uani 1 1 d .
C1 C 1.07497(16) 0.5915(3) 0.81159(14) 0.0160(5) Uani 1 1 d .
C2 C 1.04315(17) 0.4733(3) 0.83427(15) 0.0223(6) Uani 1 1 d .
H2 H 0.9872 0.4686 0.8253 0.027 Uiso 1 1 calc R
C3 C 1.09112(19) 0.3662(3) 0.86867(15) 0.0256(7) Uani 1 1 d .
H3 H 1.0677 0.2875 0.8817 0.031 Uiso 1 1 calc R
C4 C 1.17493(18) 0.3712(3) 0.88513(15) 0.0213(6) Uani 1 1 d .
C5 C 1.22630(18) 0.2631(4) 0.92344(14) 0.0287(6) Uani 1 1 d .
H5 H 1.2036 0.1833 0.9361 0.034 Uiso 1 1 calc R
C6 C 1.30766(18) 0.2723(4) 0.94224(15) 0.0306(7) Uani 1 1 d .
H6 H 1.3410 0.1997 0.9682 0.037 Uiso 1 1 calc R
C7 C 1.34198(19) 0.3899(3) 0.92312(17) 0.0288(7) Uani 1 1 d .
H7 H 1.3986 0.3961 0.9363 0.035 Uiso 1 1 calc R
C8 C 1.29444(16) 0.4951(3) 0.88577(15) 0.0223(6) Uani 1 1 d .
H8 H 1.3185 0.5729 0.8727 0.027 Uiso 1 1 calc R
C9 C 1.20952(16) 0.4900(3) 0.86608(14) 0.0178(5) Uani 1 1 d .
C10 C 1.15726(15) 0.5993(3) 0.82902(14) 0.0147(5) Uani 1 1 d .
C11 C 1.19125(16) 0.7270(3) 0.80669(15) 0.0180(6) Uani 1 1 d .
H11 H 1.2459 0.7452 0.8432 0.022 Uiso 1 1 calc R
C12 C 1.19792(18) 0.7052(3) 0.73063(17) 0.0260(7) Uani 1 1 d .
H12A H 1.1441 0.7009 0.6935 0.039 Uiso 1 1 calc R
H12B H 1.2264 0.6194 0.7305 0.039 Uiso 1 1 calc R
H12C H 1.2276 0.7816 0.7196 0.039 Uiso 1 1 calc R
C13 C 1.15735(17) 0.9665(3) 0.77193(17) 0.0247(6) Uani 1 1 d .
H13A H 1.1275 1.0457 0.7798 0.037 Uiso 1 1 calc R
H13B H 1.1429 0.9500 0.7193 0.037 Uiso 1 1 calc R
H13C H 1.2150 0.9846 0.7935 0.037 Uiso 1 1 calc R
C14 C 1.14947(18) 0.8834(3) 0.88421(15) 0.0228(6) Uani 1 1 d .
H14A H 1.2042 0.9179 0.9076 0.034 Uiso 1 1 calc R
H14B H 1.1413 0.8034 0.9112 0.034 Uiso 1 1 calc R
H14C H 1.1110 0.9551 0.8845 0.034 Uiso 1 1 calc R
C15 C 0.87321(17) 0.4942(3) 0.69197(16) 0.0237(6) Uani 1 1 d .
H15A H 0.9018 0.4368 0.7343 0.036 Uiso 1 1 calc R
H15B H 0.8924 0.4737 0.6516 0.036 Uiso 1 1 calc R
H15C H 0.8156 0.4755 0.6765 0.036 Uiso 1 1 calc R
C16 C 0.83432(13) 0.7624(4) 0.62924(11) 0.0160(4) Uani 1 1 d .
H16 H 0.8386 0.8629 0.6396 0.019 Uiso 1 1 calc R
C17 C 0.88081(16) 0.7352(3) 0.57755(14) 0.0181(6) Uani 1 1 d .
H17A H 0.9383 0.7235 0.6070 0.022 Uiso 1 1 calc R
H17B H 0.8615 0.6484 0.5510 0.022 Uiso 1 1 calc R
C18 C 0.87240(16) 0.8483(3) 0.52220(14) 0.0166(5) Uani 1 1 d .
C19 C 0.91371(16) 0.8264(3) 0.46751(14) 0.0168(5) Uani 1 1 d .
C20 C 0.96212(16) 0.7131(3) 0.46973(15) 0.0190(6) Uani 1 1 d .
H20 H 0.9736 0.6503 0.5093 0.023 Uiso 1 1 calc R
C21 C 0.99378(17) 0.6909(3) 0.41486(16) 0.0214(6) Uani 1 1 d .
H21 H 1.0264 0.6130 0.4166 0.026 Uiso 1 1 calc R
C22 C 0.97765(17) 0.7829(4) 0.35762(15) 0.0261(6) Uani 1 1 d .
H22 H 0.9982 0.7671 0.3193 0.031 Uiso 1 1 calc R
C23 C 0.9317(2) 0.8978(3) 0.35597(17) 0.0297(7) Uani 1 1 d .
H23 H 0.9219 0.9618 0.3171 0.036 Uiso 1 1 calc R
C24 C 0.89964(18) 0.9207(3) 0.41038(15) 0.0222(6) Uani 1 1 d .
H24 H 0.8683 1.0001 0.4089 0.027 Uiso 1 1 calc R
C25 C 0.74552(16) 0.7299(3) 0.59775(13) 0.0164(5) Uani 1 1 d .
C26 C 0.69144(17) 0.8234(3) 0.60920(16) 0.0211(6) Uani 1 1 d .
H26 H 0.7109 0.9062 0.6348 0.025 Uiso 1 1 calc R
C27 C 0.60983(18) 0.7966(3) 0.58367(16) 0.0266(7) Uani 1 1 d .
H27 H 0.5737 0.8611 0.5917 0.032 Uiso 1 1 calc R
C28 C 0.58071(17) 0.6761(4) 0.54655(17) 0.0275(7) Uani 1 1 d .
H28 H 0.5249 0.6568 0.5300 0.033 Uiso 1 1 calc R
C29 C 0.63359(17) 0.5837(3) 0.53367(15) 0.0234(6) Uani 1 1 d .
H29 H 0.6138 0.5014 0.5077 0.028 Uiso 1 1 calc R
C30 C 0.71543(17) 0.6110(3) 0.55853(14) 0.0195(6) Uani 1 1 d .
H30 H 0.7511 0.5479 0.5487 0.023 Uiso 1 1 calc R
C31 C 0.83936(16) 0.7022(3) 0.78137(14) 0.0164(5) Uani 1 1 d .
C32 C 0.76085(17) 0.6573(3) 0.76780(16) 0.0224(6) Uani 1 1 d .
H32 H 0.7324 0.6111 0.7234 0.027 Uiso 1 1 calc R
C33 C 0.72461(18) 0.6806(4) 0.81955(18) 0.0278(7) Uani 1 1 d .
H33 H 0.6708 0.6521 0.8101 0.033 Uiso 1 1 calc R
C34 C 0.76711(18) 0.7456(4) 0.88533(16) 0.0294(8) Uani 1 1 d .
H34 H 0.7425 0.7595 0.9210 0.035 Uiso 1 1 calc R
C35 C 0.84443(19) 0.7897(4) 0.89893(16) 0.0310(8) Uani 1 1 d .
H35 H 0.8729 0.8345 0.9437 0.037 Uiso 1 1 calc R
C36 C 0.88087(15) 0.7689(4) 0.84748(13) 0.0227(5) Uani 1 1 d .
H36 H 0.9342 0.7999 0.8570 0.027 Uiso 1 1 calc R
C37 C 0.42702(15) 0.0962(3) 0.68018(13) 0.0145(5) Uani 1 1 d .
C38 C 0.46158(16) -0.0260(3) 0.66502(14) 0.0170(5) Uani 1 1 d .
H38 H 0.5183 -0.0339 0.6808 0.020 Uiso 1 1 calc R
C39 C 0.41472(17) -0.1334(3) 0.62790(14) 0.0184(5) Uani 1 1 d .
H39 H 0.4397 -0.2141 0.6190 0.022 Uiso 1 1 calc R
C40 C 0.33032(16) -0.1254(3) 0.60291(14) 0.0161(5) Uani 1 1 d .
C41 C 0.28121(15) -0.2329(4) 0.56236(12) 0.0206(5) Uani 1 1 d .
H41 H 0.3056 -0.3137 0.5527 0.025 Uiso 1 1 calc R
C42 C 0.19960(17) -0.2225(4) 0.53693(14) 0.0243(6) Uani 1 1 d .
H42 H 0.1674 -0.2943 0.5088 0.029 Uiso 1 1 calc R
C43 C 0.16367(17) -0.1039(3) 0.55302(16) 0.0231(6) Uani 1 1 d .
H43 H 0.1068 -0.0971 0.5363 0.028 Uiso 1 1 calc R
C44 C 0.20893(16) 0.0014(3) 0.59214(14) 0.0186(5) Uani 1 1 d .
H44 H 0.1831 0.0796 0.6027 0.022 Uiso 1 1 calc R
C45 C 0.29429(15) -0.0039(3) 0.61742(14) 0.0147(5) Uani 1 1 d .
C46 C 0.34439(15) 0.1070(3) 0.65498(13) 0.0134(5) Uani 1 1 d .
C47 C 0.30912(15) 0.2404(3) 0.66748(14) 0.0152(5) Uani 1 1 d .
H47 H 0.2570 0.2561 0.6267 0.018 Uiso 1 1 calc R
C48 C 0.29423(18) 0.2359(3) 0.73983(16) 0.0247(6) Uani 1 1 d .
H48A H 0.3457 0.2364 0.7805 0.037 Uiso 1 1 calc R
H48B H 0.2646 0.1524 0.7420 0.037 Uiso 1 1 calc R
H48C H 0.2627 0.3161 0.7436 0.037 Uiso 1 1 calc R
C49 C 0.34706(17) 0.4815(3) 0.69270(16) 0.0218(6) Uani 1 1 d .
H49A H 0.2909 0.5044 0.6654 0.033 Uiso 1 1 calc R
H49B H 0.3819 0.5539 0.6857 0.033 Uiso 1 1 calc R
H49C H 0.3549 0.4733 0.7449 0.033 Uiso 1 1 calc R
C50 C 0.36305(17) 0.3735(3) 0.58881(14) 0.0205(6) Uani 1 1 d .
H50A H 0.3106 0.4120 0.5603 0.031 Uiso 1 1 calc R
H50B H 0.3704 0.2862 0.5672 0.031 Uiso 1 1 calc R
H50C H 0.4054 0.4374 0.5884 0.031 Uiso 1 1 calc R
C51 C 0.60803(18) 0.0026(3) 0.82373(16) 0.0250(6) Uani 1 1 d .
H51A H 0.6043 -0.0624 0.7844 0.038 Uiso 1 1 calc R
H51B H 0.5636 -0.0130 0.8416 0.038 Uiso 1 1 calc R
H51C H 0.6591 -0.0104 0.8640 0.038 Uiso 1 1 calc R
C52 C 0.64913(14) 0.2753(4) 0.87553(12) 0.0188(5) Uani 1 1 d .
H52 H 0.6419 0.3742 0.8616 0.023 Uiso 1 1 calc R
C53 C 0.59862(16) 0.2492(3) 0.92391(14) 0.0221(6) Uani 1 1 d .
H53A H 0.5411 0.2511 0.8931 0.026 Uiso 1 1 calc R
H53B H 0.6110 0.1569 0.9459 0.026 Uiso 1 1 calc R
C54 C 0.61414(17) 0.3549(3) 0.98470(14) 0.0198(6) Uani 1 1 d .
C55 C 0.58433(17) 0.3237(3) 1.04633(15) 0.0195(6) Uani 1 1 d .
C56 C 0.53417(17) 0.2132(3) 1.04496(16) 0.0232(6) Uani 1 1 d .
H56 H 0.5144 0.1580 1.0023 0.028 Uiso 1 1 calc R
C57 C 0.51294(18) 0.1834(3) 1.10522(17) 0.0269(6) Uani 1 1 d .
H57 H 0.4790 0.1076 1.1040 0.032 Uiso 1 1 calc R
C58 C 0.54162(16) 0.2650(4) 1.16787(14) 0.0277(6) Uani 1 1 d .
H58 H 0.5285 0.2431 1.2099 0.033 Uiso 1 1 calc R
C59 C 0.58954(19) 0.3786(3) 1.16883(16) 0.0266(7) Uani 1 1 d .
H59 H 0.6079 0.4353 1.2110 0.032 Uiso 1 1 calc R
C60 C 0.61021(17) 0.4085(3) 1.10839(15) 0.0214(6) Uani 1 1 d .
H60 H 0.6421 0.4867 1.1088 0.026 Uiso 1 1 calc R
C61 C 0.73861(15) 0.2530(3) 0.91154(13) 0.0190(5) Uani 1 1 d .
C62 C 0.77122(18) 0.1441(3) 0.95874(15) 0.0236(6) Uani 1 1 d .
H62 H 0.7368 0.0840 0.9723 0.028 Uiso 1 1 calc R
C63 C 0.85377(19) 0.1225(4) 0.98617(16) 0.0290(7) Uani 1 1 d .
H63 H 0.8752 0.0470 1.0176 0.035 Uiso 1 1 calc R
C64 C 0.90461(19) 0.2101(4) 0.96789(17) 0.0323(8) Uani 1 1 d .
H64 H 0.9609 0.1948 0.9865 0.039 Uiso 1 1 calc R
C65 C 0.8732(2) 0.3204(4) 0.92230(18) 0.0327(8) Uani 1 1 d .
H65 H 0.9081 0.3817 0.9101 0.039 Uiso 1 1 calc R
C66 C 0.79143(18) 0.3416(3) 0.89454(16) 0.0250(6) Uani 1 1 d .
H66 H 0.7706 0.4176 0.8633 0.030 Uiso 1 1 calc R
C67 C 0.67258(17) 0.1783(3) 0.74003(16) 0.0222(6) Uani 1 1 d .
C68 C 0.74533(19) 0.1084(4) 0.76653(18) 0.0304(7) Uani 1 1 d .
H68 H 0.7589 0.0599 0.8115 0.036 Uiso 1 1 calc R
C69 C 0.7978(2) 0.1084(4) 0.7288(2) 0.0351(8) Uani 1 1 d .
H69 H 0.8477 0.0621 0.7482 0.042 Uiso 1 1 calc R
C70 C 0.7778(2) 0.1754(4) 0.6633(2) 0.0364(8) Uani 1 1 d .
H70 H 0.8139 0.1749 0.6370 0.044 Uiso 1 1 calc R
C71 C 0.7056(2) 0.2438(4) 0.63506(19) 0.0355(8) Uani 1 1 d .
H71 H 0.6917 0.2889 0.5891 0.043 Uiso 1 1 calc R
C72 C 0.65314(19) 0.2464(3) 0.67400(17) 0.0273(7) Uani 1 1 d .
H72 H 0.6040 0.2951 0.6552 0.033 Uiso 1 1 calc R
Cl1 Cl 0.97042(4) 0.98302(8) 0.71613(5) 0.02960(18) Uani 1 1 d .
Cl2 Cl 0.53919(4) 0.49529(8) 0.74929(5) 0.03170(19) Uani 1 1 d .
N1 N 1.13710(13) 0.8436(2) 0.80726(12) 0.0156(4) Uani 1 1 d .
N2 N 0.36731(13) 0.3506(2) 0.66580(12) 0.0151(4) Uani 1 1 d .
O1 O 0.83331(12) 0.9503(2) 0.52072(11) 0.0228(4) Uani 1 1 d .
O2 O 0.64970(14) 0.4603(2) 0.98428(12) 0.0289(5) Uani 1 1 d .
P1 P 0.89170(4) 0.67521(7) 0.71731(4) 0.01389(13) Uani 1 1 d .
P2 P 0.60265(4) 0.17665(8) 0.78887(4) 0.01637(14) Uani 1 1 d .

loop_
_atom_site_aniso_label
_atom_site_aniso_U_11
_atom_site_aniso_U_22
_atom_site_aniso_U_33
_atom_site_aniso_U_23
_atom_site_aniso_U_13
_atom_site_aniso_U_12
Pd1 0.01124(7) 0.01255(10) 0.01450(7) 0.00091(11) 0.00351(6) -0.00075(9)
Pd2 0.01173(8) 0.01277(10) 0.01408(7) -0.00147(11) 0.00124(6) 0.00027(9)
C1 0.0167(12) 0.0138(13) 0.0129(11) 0.0012(9) -0.0006(9) -0.0021(10)
C2 0.0197(13) 0.0195(15) 0.0211(13) 0.0039(11) -0.0013(10) -0.0087(11)
C3 0.0308(16) 0.0170(15) 0.0202(13) 0.0063(11) -0.0024(11) -0.0084(12)
C4 0.0287(15) 0.0117(13) 0.0165(12) 0.0017(10) -0.0011(10) 0.0011(11)
C5 0.0409(16) 0.0136(13) 0.0216(11) 0.0027(16) -0.0019(11) 0.0018(17)
C6 0.0385(16) 0.0200(15) 0.0243(12) -0.0002(17) -0.0005(11) 0.0116(17)
C7 0.0270(16) 0.0241(17) 0.0284(15) 0.0007(13) 0.0010(12) 0.0105(13)
C8 0.0195(13) 0.0223(15) 0.0202(13) 0.0008(11) 0.0006(10) 0.0030(12)
C9 0.0211(13) 0.0126(13) 0.0136(11) 0.0000(10) -0.0018(10) 0.0020(10)
C10 0.0142(11) 0.0132(13) 0.0141(11) 0.0010(9) 0.0014(9) -0.0007(9)
C11 0.0150(12) 0.0167(14) 0.0216(12) 0.0047(10) 0.0053(10) 0.0002(9)
C12 0.0274(15) 0.0260(17) 0.0307(15) 0.0063(13) 0.0177(13) 0.0036(12)
C13 0.0195(13) 0.0164(15) 0.0359(16) 0.0111(12) 0.0067(12) -0.0030(11)
C14 0.0249(14) 0.0187(15) 0.0208(13) -0.0032(11) 0.0030(11) -0.0025(12)
C15 0.0217(14) 0.0154(14) 0.0248(14) -0.0028(11) -0.0036(11) -0.0017(11)
C16 0.0158(10) 0.0173(12) 0.0140(9) 0.0021(14) 0.0042(8) 0.0018(13)
C17 0.0199(12) 0.0189(15) 0.0178(11) 0.0007(10) 0.0093(10) 0.0032(10)
C18 0.0148(12) 0.0177(13) 0.0153(11) -0.0006(10) 0.0026(9) -0.0009(10)
C19 0.0132(12) 0.0188(14) 0.0164(12) -0.0001(10) 0.0025(9) -0.0033(10)
C20 0.0167(13) 0.0198(14) 0.0184(12) 0.0013(10) 0.0035(10) -0.0017(10)
C21 0.0201(13) 0.0199(15) 0.0264(14) -0.0009(12) 0.0110(11) -0.0014(11)
C22 0.0312(14) 0.0261(18) 0.0266(12) 0.0008(14) 0.0171(11) -0.0009(14)
C23 0.0394(18) 0.0272(18) 0.0289(15) 0.0074(13) 0.0200(14) 0.0031(14)
C24 0.0251(15) 0.0202(15) 0.0223(13) 0.0042(11) 0.0096(11) 0.0006(12)
C25 0.0188(12) 0.0186(15) 0.0108(10) 0.0011(9) 0.0038(9) 0.0010(10)
C26 0.0214(14) 0.0215(15) 0.0205(13) -0.0047(11) 0.0076(11) 0.0003(11)
C27 0.0201(13) 0.033(2) 0.0280(14) -0.0081(13) 0.0097(11) 0.0011(12)
C28 0.0148(13) 0.040(2) 0.0264(14) -0.0040(14) 0.0048(11) -0.0044(13)
C29 0.0219(14) 0.0264(16) 0.0191(13) -0.0027(12) 0.0035(11) -0.0033(12)
C30 0.0199(13) 0.0217(15) 0.0145(12) -0.0019(10) 0.0028(10) 0.0022(11)
C31 0.0161(12) 0.0173(14) 0.0150(11) 0.0038(10) 0.0043(9) -0.0028(10)
C32 0.0180(13) 0.0231(15) 0.0246(13) 0.0065(12) 0.0054(11) -0.0028(11)
C33 0.0191(14) 0.0332(19) 0.0346(16) 0.0147(14) 0.0138(12) 0.0027(13)
C34 0.0328(15) 0.034(2) 0.0277(13) 0.0080(15) 0.0180(12) 0.0077(15)
C35 0.0342(16) 0.038(2) 0.0220(12) -0.0056(14) 0.0119(12) 0.0038(15)
C36 0.0216(12) 0.0257(14) 0.0212(11) -0.0026(16) 0.0079(9) 0.0003(15)
C37 0.0127(11) 0.0163(13) 0.0114(10) 0.0008(9) 0.0002(9) -0.0019(9)
C38 0.0155(12) 0.0177(14) 0.0146(11) 0.0000(10) 0.0015(9) 0.0028(10)
C39 0.0221(13) 0.0141(14) 0.0170(11) 0.0012(10) 0.0041(10) 0.0033(10)
C40 0.0197(12) 0.0128(13) 0.0138(11) 0.0021(10) 0.0035(9) -0.0010(10)
C41 0.0261(12) 0.0122(12) 0.0198(10) 0.0007(15) 0.0032(9) -0.0011(15)
C42 0.0286(13) 0.0162(15) 0.0226(11) -0.0009(14) 0.0018(10) -0.0055(14)
C43 0.0188(13) 0.0220(16) 0.0229(13) 0.0046(12) -0.0001(11) -0.0051(11)
C44 0.0172(12) 0.0173(14) 0.0182(12) 0.0017(10) 0.0022(10) -0.0034(10)
C45 0.0139(11) 0.0133(13) 0.0148(11) 0.0032(9) 0.0022(9) -0.0008(10)
C46 0.0146(11) 0.0131(13) 0.0114(10) 0.0017(9) 0.0029(9) 0.0014(9)
C47 0.0122(10) 0.0103(14) 0.0212(11) -0.0015(9) 0.0035(9) -0.0004(9)
C48 0.0329(15) 0.0194(16) 0.0290(14) -0.0031(11) 0.0201(12) -0.0011(12)
C49 0.0198(13) 0.0145(14) 0.0293(15) -0.0022(12) 0.0062(11) 0.0025(11)
C50 0.0208(13) 0.0187(14) 0.0184(12) 0.0037(11) 0.0022(10) -0.0011(11)
C51 0.0243(15) 0.0168(15) 0.0237(14) 0.0000(11) -0.0046(11) 0.0010(12)
C52 0.0183(11) 0.0196(14) 0.0157(9) -0.0040(13) 0.0025(8) 0.0003(13)
C53 0.0204(12) 0.0222(16) 0.0214(11) -0.0054(12) 0.0044(9) -0.0021(12)
C54 0.0195(13) 0.0194(15) 0.0169(12) -0.0012(11) 0.0015(10) 0.0043(11)
C55 0.0168(13) 0.0199(14) 0.0172(12) -0.0008(10) 0.0001(10) 0.0052(10)
C56 0.0227(14) 0.0237(15) 0.0199(13) -0.0045(11) 0.0034(11) 0.0021(11)
C57 0.0256(15) 0.0234(17) 0.0311(15) 0.0007(13) 0.0091(12) 0.0001(13)
C58 0.0296(14) 0.0304(16) 0.0249(12) -0.0001(18) 0.0116(10) 0.0043(17)
C59 0.0292(16) 0.0285(18) 0.0221(13) -0.0075(12) 0.0091(12) -0.0001(13)
C60 0.0186(13) 0.0203(15) 0.0233(13) -0.0041(11) 0.0047(11) 0.0029(11)
C61 0.0182(11) 0.0205(15) 0.0134(9) -0.0048(12) -0.0006(8) -0.0004(12)
C62 0.0266(15) 0.0230(16) 0.0146(12) -0.0010(11) -0.0012(11) -0.0010(12)
C63 0.0280(16) 0.0337(19) 0.0163(13) -0.0010(12) -0.0038(12) 0.0085(14)
C64 0.0190(14) 0.049(2) 0.0231(15) -0.0053(14) -0.0005(12) 0.0039(14)
C65 0.0232(16) 0.045(2) 0.0290(16) -0.0021(14) 0.0076(13) -0.0068(14)
C66 0.0255(15) 0.0239(16) 0.0230(13) 0.0011(12) 0.0053(12) -0.0036(12)
C67 0.0180(13) 0.0197(15) 0.0277(14) -0.0108(12) 0.0063(11) -0.0014(11)
C68 0.0231(15) 0.0347(19) 0.0294(16) -0.0148(14) 0.0042(12) 0.0018(13)
C69 0.0244(16) 0.037(2) 0.044(2) -0.0198(16) 0.0124(15) -0.0015(14)
C70 0.0361(19) 0.0246(18) 0.060(2) -0.0145(17) 0.0310(17) -0.0100(15)
C71 0.047(2) 0.024(2) 0.0443(18) 0.0052(15) 0.0275(16) -0.0027(15)
C72 0.0317(15) 0.0198(18) 0.0337(14) 0.0002(13) 0.0155(12) -0.0002(13)
Cl1 0.0161(3) 0.0147(4) 0.0514(5) 0.0056(3) 0.0033(3) 0.0017(3)
Cl2 0.0224(3) 0.0156(4) 0.0435(4) -0.0020(3) -0.0058(3) -0.0015(3)
N1 0.0125(10) 0.0126(11) 0.0198(10) 0.0046(9) 0.0030(8) 0.0001(8)
N2 0.0157(10) 0.0105(11) 0.0168(10) -0.0016(9) 0.0027(8) 0.0008(9)
O1 0.0251(11) 0.0199(11) 0.0242(10) 0.0025(8) 0.0094(8) 0.0041(8)
O2 0.0401(13) 0.0204(12) 0.0260(11) -0.0035(9) 0.0111(10) -0.0029(10)
P1 0.0127(3) 0.0129(3) 0.0145(3) -0.0002(3) 0.0028(2) -0.0009(3)
P2 0.0137(3) 0.0154(4) 0.0159(3) -0.0024(3) 0.0000(2) 0.0008(3)

loop_
_atom_type_symbol
_atom_type_description
_atom_type_scat_dispersion_real
_atom_type_scat_dispersion_imag
_atom_type_scat_source
C C 0.0033 0.0016 'International Tables Vol C Tables 4.2.6.8 and 6.1.1.4'
H H 0.0000 0.0000 'International Tables Vol C Tables 4.2.6.8 and 6.1.1.4'
N N 0.0061 0.0033 'International Tables Vol C Tables 4.2.6.8 and 6.1.1.4'
O O 0.0106 0.0060 'International Tables Vol C Tables 4.2.6.8 and 6.1.1.4'
P P 0.1023 0.0942 'International Tables Vol C Tables 4.2.6.8 and 6.1.1.4'
Cl Cl 0.1484 0.1585 'International Tables Vol C Tables 4.2.6.8 and 6.1.1.4'
Pd Pd -0.9988 1.0072 'International Tables Vol C Tables 4.2.6.8 and 6.1.1.4'

loop_
_geom_angle_atom_site_label_1
_geom_angle_atom_site_label_2
_geom_angle_atom_site_label_3
_geom_angle
C1 Pd1 N1 81.33(10)
C1 Pd1 P1 97.83(8)
N1 Pd1 P1 178.56(6)
C1 Pd1 Cl1 170.59(8)
N1 Pd1 Cl1 89.57(6)
P1 Pd1 Cl1 91.22(3)
C37 Pd2 N2 80.72(10)
C37 Pd2 P2 97.42(8)
N2 Pd2 P2 176.18(7)
C37 Pd2 Cl2 167.93(8)
N2 Pd2 Cl2 91.52(7)
P2 Pd2 Cl2 90.84(3)
C10 C1 C2 118.0(2)
C10 C1 Pd1 112.6(2)
C2 C1 Pd1 129.3(2)
C3 C2 C1 121.7(3)
C3 C2 H2 119.2
C1 C2 H2 119.2
C2 C3 C4 120.9(3)
C2 C3 H3 119.5
C4 C3 H3 119.5
C3 C4 C9 119.1(3)
C3 C4 C5 121.8(3)
C9 C4 C5 119.0(3)
C6 C5 C4 121.2(3)
C6 C5 H5 119.4
C4 C5 H5 119.4
C5 C6 C7 119.9(3)
C5 C6 H6 120.1
C7 C6 H6 120.1
C8 C7 C6 120.5(3)
C8 C7 H7 119.7
C6 C7 H7 119.7
C7 C8 C9 121.2(3)
C7 C8 H8 119.4
C9 C8 H8 119.4
C4 C9 C8 118.2(3)
C4 C9 C10 118.4(2)
C8 C9 C10 123.4(3)
C1 C10 C9 121.8(3)
C1 C10 C11 117.9(2)
C9 C10 C11 120.3(2)
N1 C11 C10 107.7(2)
N1 C11 C12 112.2(2)
C10 C11 C12 109.5(2)
N1 C11 H11 109.1
C10 C11 H11 109.1
C12 C11 H11 109.1
C11 C12 H12A 109.5
C11 C12 H12B 109.5
H12A C12 H12B 109.5
C11 C12 H12C 109.5
H12A C12 H12C 109.5
H12B C12 H12C 109.5
N1 C13 H13A 109.5
N1 C13 H13B 109.5
H13A C13 H13B 109.5
N1 C13 H13C 109.5
H13A C13 H13C 109.5
H13B C13 H13C 109.5
N1 C14 H14A 109.5
N1 C14 H14B 109.5
H14A C14 H14B 109.5
N1 C14 H14C 109.5
H14A C14 H14C 109.5
H14B C14 H14C 109.5
P1 C15 H15A 109.5
P1 C15 H15B 109.5
H15A C15 H15B 109.5
P1 C15 H15C 109.5
H15A C15 H15C 109.5
H15B C15 H15C 109.5
C25 C16 C17 115.0(2)
C25 C16 P1 115.82(19)
C17 C16 P1 106.08(18)
C25 C16 H16 106.4
C17 C16 H16 106.4
P1 C16 H16 106.4
C18 C17 C16 113.5(2)
C18 C17 H17A 108.9
C16 C17 H17A 108.9
C18 C17 H17B 108.9
C16 C17 H17B 108.9
H17A C17 H17B 107.7
O1 C18 C19 121.2(3)
O1 C18 C17 122.1(2)
C19 C18 C17 116.6(2)
C20 C19 C24 119.1(3)
C20 C19 C18 122.7(3)
C24 C19 C18 118.2(3)
C21 C20 C19 120.8(3)
C21 C20 H20 119.6
C19 C20 H20 119.6
C22 C21 C20 119.6(3)
C22 C21 H21 120.2
C20 C21 H21 120.2
C21 C22 C23 120.1(3)
C21 C22 H22 119.9
C23 C22 H22 119.9
C24 C23 C22 120.7(3)
C24 C23 H23 119.6
C22 C23 H23 119.6
C23 C24 C19 119.7(3)
C23 C24 H24 120.2
C19 C24 H24 120.2
C30 C25 C26 118.6(2)
C30 C25 C16 123.0(3)
C26 C25 C16 118.4(3)
C27 C26 C25 120.7(3)
C27 C26 H26 119.6
C25 C26 H26 119.6
C28 C27 C26 120.2(3)
C28 C27 H27 119.9
C26 C27 H27 119.9
C27 C28 C29 119.6(3)
C27 C28 H28 120.2
C29 C28 H28 120.2
C28 C29 C30 120.4(3)
C28 C29 H29 119.8
C30 C29 H29 119.8
C29 C30 C25 120.5(3)
C29 C30 H30 119.8
C25 C30 H30 119.8
C32 C31 C36 119.4(3)
C32 C31 P1 122.8(2)
C36 C31 P1 117.79(19)
C33 C32 C31 119.7(3)
C33 C32 H32 120.2
C31 C32 H32 120.2
C32 C33 C34 120.1(3)
C32 C33 H33 120.0
C34 C33 H33 120.0
C35 C34 C33 120.4(3)
C35 C34 H34 119.8
C33 C34 H34 119.8
C34 C35 C36 120.2(3)
C34 C35 H35 119.9
C36 C35 H35 119.9
C35 C36 C31 120.2(3)
C35 C36 H36 119.9
C31 C36 H36 119.9
C46 C37 C38 118.2(2)
C46 C37 Pd2 113.6(2)
C38 C37 Pd2 127.65(19)
C39 C38 C37 121.5(2)
C39 C38 H38 119.2
C37 C38 H38 119.2
C38 C39 C40 121.1(3)
C38 C39 H39 119.5
C40 C39 H39 119.5
C39 C40 C41 121.8(3)
C39 C40 C45 118.4(2)
C41 C40 C45 119.7(2)
C42 C41 C40 121.2(3)
C42 C41 H41 119.4
C40 C41 H41 119.4
C41 C42 C43 119.2(3)
C41 C42 H42 120.4
C43 C42 H42 120.4
C44 C43 C42 121.3(3)
C44 C43 H43 119.4
C42 C43 H43 119.4
C43 C44 C45 121.1(3)
C43 C44 H44 119.4
C45 C44 H44 119.4
C40 C45 C44 117.4(2)
C40 C45 C46 119.3(2)
C44 C45 C46 123.2(3)
C37 C46 C45 121.3(2)
C37 C46 C47 117.4(2)
C45 C46 C47 121.2(2)
N2 C47 C46 106.8(2)
N2 C47 C48 112.6(2)
C46 C47 C48 110.0(2)
N2 C47 H47 109.1
C46 C47 H47 109.1
C48 C47 H47 109.1
C47 C48 H48A 109.5
C47 C48 H48B 109.5
H48A C48 H48B 109.5
C47 C48 H48C 109.5
H48A C48 H48C 109.5
H48B C48 H48C 109.5
N2 C49 H49A 109.5
N2 C49 H49B 109.5
H49A C49 H49B 109.5
N2 C49 H49C 109.5
H49A C49 H49C 109.5
H49B C49 H49C 109.5
N2 C50 H50A 109.5
N2 C50 H50B 109.5
H50A C50 H50B 109.5
N2 C50 H50C 109.5
H50A C50 H50C 109.5
H50B C50 H50C 109.5
P2 C51 H51A 109.5
P2 C51 H51B 109.5
H51A C51 H51B 109.5
P2 C51 H51C 109.5
H51A C51 H51C 109.5
H51B C51 H51C 109.5
C61 C52 C53 115.9(2)
C61 C52 P2 114.1(2)
C53 C52 P2 107.47(19)
C61 C52 H52 106.2
C53 C52 H52 106.2
P2 C52 H52 106.2
C54 C53 C52 112.3(3)
C54 C53 H53A 109.1
C52 C53 H53A 109.1
C54 C53 H53B 109.1
C52 C53 H53B 109.1
H53A C53 H53B 107.9
O2 C54 C55 120.6(3)
O2 C54 C53 121.7(3)
C55 C54 C53 117.7(3)
C56 C55 C60 119.3(3)
C56 C55 C54 122.9(3)
C60 C55 C54 117.9(3)
C57 C56 C55 120.6(3)
C57 C56 H56 119.7
C55 C56 H56 119.7
C56 C57 C58 119.8(3)
C56 C57 H57 120.1
C58 C57 H57 120.1
C59 C58 C57 120.1(3)
C59 C58 H58 120.0
C57 C58 H58 120.0
C60 C59 C58 119.9(3)
C60 C59 H59 120.0
C58 C59 H59 120.0
C59 C60 C55 120.3(3)
C59 C60 H60 119.8
C55 C60 H60 119.8
C62 C61 C66 118.0(3)
C62 C61 C52 123.0(3)
C66 C61 C52 119.0(3)
C63 C62 C61 120.7(3)
C63 C62 H62 119.7
C61 C62 H62 119.7
C64 C63 C62 120.3(3)
C64 C63 H63 119.8
C62 C63 H63 119.8
C63 C64 C65 119.6(3)
C63 C64 H64 120.2
C65 C64 H64 120.2
C66 C65 C64 120.2(3)
C66 C65 H65 119.9
C64 C65 H65 119.9
C65 C66 C61 121.2(3)
C65 C66 H66 119.4
C61 C66 H66 119.4
C72 C67 C68 118.7(3)
C72 C67 P2 119.9(2)
C68 C67 P2 121.3(3)
C69 C68 C67 121.2(3)
C69 C68 H68 119.4
C67 C68 H68 119.4
C70 C69 C68 119.7(3)
C70 C69 H69 120.2
C68 C69 H69 120.2
C69 C70 C71 120.5(3)
C69 C70 H70 119.8
C71 C70 H70 119.8
C70 C71 C72 119.9(3)
C70 C71 H71 120.1
C72 C71 H71 120.1
C67 C72 C71 120.0(3)
C67 C72 H72 120.0
C71 C72 H72 120.0
C14 N1 C13 106.2(2)
C14 N1 C11 109.7(2)
C13 N1 C11 110.6(2)
C14 N1 Pd1 106.71(17)
C13 N1 Pd1 118.13(17)
C11 N1 Pd1 105.33(16)
C49 N2 C50 107.1(2)
C49 N2 C47 111.1(2)
C50 N2 C47 109.6(2)
C49 N2 Pd2 116.41(17)
C50 N2 Pd2 106.67(17)
C47 N2 Pd2 105.89(15)
C31 P1 C15 103.75(14)
C31 P1 C16 108.53(12)
C15 P1 C16 101.70(14)
C31 P1 Pd1 110.74(9)
C15 P1 Pd1 121.79(10)
C16 P1 Pd1 109.43(9)
C67 P2 C51 104.34(15)
C67 P2 C52 107.54(12)
C51 P2 C52 101.27(14)
C67 P2 Pd2 112.49(10)
C51 P2 Pd2 120.46(10)
C52 P2 Pd2 109.60(10)

loop_
_geom_bond_atom_site_label_1
_geom_bond_atom_site_label_2
_geom_bond_distance
Pd1 C1 2.019(3)
Pd1 N1 2.142(2)
Pd1 P1 2.2743(7)
Pd1 Cl1 2.3711(8)
Pd2 C37 2.004(3)
Pd2 N2 2.129(2)
Pd2 P2 2.2517(7)
Pd2 Cl2 2.3926(8)
C1 C10 1.384(4)
C1 C2 1.422(4)
C2 C3 1.369(4)
C2 H2 0.9500
C3 C4 1.412(4)
C3 H3 0.9500
C4 C9 1.422(4)
C4 C5 1.425(4)
C5 C6 1.366(4)
C5 H5 0.9500
C6 C7 1.410(5)
C6 H6 0.9500
C7 C8 1.368(4)
C7 H7 0.9500
C8 C9 1.424(4)
C8 H8 0.9500
C9 C10 1.435(4)
C10 C11 1.514(4)
C11 N1 1.494(4)
C11 C12 1.541(4)
C11 H11 1.0000
C12 H12A 0.9800
C12 H12B 0.9800
C12 H12C 0.9800
C13 N1 1.489(4)
C13 H13A 0.9800
C13 H13B 0.9800
C13 H13C 0.9800
C14 N1 1.489(4)
C14 H14A 0.9800
C14 H14B 0.9800
C14 H14C 0.9800
C15 P1 1.835(3)
C15 H15A 0.9800
C15 H15B 0.9800
C15 H15C 0.9800
C16 C25 1.515(4)
C16 C17 1.531(3)
C16 P1 1.869(3)
C16 H16 1.0000
C17 C18 1.515(4)
C17 H17A 0.9900
C17 H17B 0.9900
C18 O1 1.209(3)
C18 C19 1.505(4)
C19 C20 1.393(4)
C19 C24 1.399(4)
C20 C21 1.387(4)
C20 H20 0.9500
C21 C22 1.382(4)
C21 H21 0.9500
C22 C23 1.383(5)
C22 H22 0.9500
C23 C24 1.384(4)
C23 H23 0.9500
C24 H24 0.9500
C25 C30 1.391(4)
C25 C26 1.399(4)
C26 C27 1.385(4)
C26 H26 0.9500
C27 C28 1.384(4)
C27 H27 0.9500
C28 C29 1.388(5)
C28 H28 0.9500
C29 C30 1.390(4)
C29 H29 0.9500
C30 H30 0.9500
C31 C32 1.398(4)
C31 C36 1.402(4)
C31 P1 1.816(3)
C32 C33 1.391(4)
C32 H32 0.9500
C33 C34 1.394(5)
C33 H33 0.9500
C34 C35 1.376(4)
C34 H34 0.9500
C35 C36 1.384(4)
C35 H35 0.9500
C36 H36 0.9500
C37 C46 1.382(4)
C37 C38 1.420(4)
C38 C39 1.378(4)
C38 H38 0.9500
C39 C40 1.410(4)
C39 H39 0.9500
C40 C41 1.418(4)
C40 C45 1.423(4)
C41 C42 1.364(4)
C41 H41 0.9500
C42 C43 1.410(5)
C42 H42 0.9500
C43 C44 1.364(4)
C43 H43 0.9500
C44 C45 1.424(4)
C44 H44 0.9500
C45 C46 1.431(4)
C46 C47 1.503(4)
C47 N2 1.501(3)
C47 C48 1.522(4)
C47 H47 1.0000
C48 H48A 0.9800
C48 H48B 0.9800
C48 H48C 0.9800
C49 N2 1.474(4)
C49 H49A 0.9800
C49 H49B 0.9800
C49 H49C 0.9800
C50 N2 1.492(3)
C50 H50A 0.9800
C50 H50B 0.9800
C50 H50C 0.9800
C51 P2 1.821(3)
C51 H51A 0.9800
C51 H51B 0.9800
C51 H51C 0.9800
C52 C61 1.515(3)
C52 C53 1.532(4)
C52 P2 1.868(3)
C52 H52 1.0000
C53 C54 1.522(4)
C53 H53A 0.9900
C53 H53B 0.9900
C54 O2 1.210(4)
C54 C55 1.502(4)
C55 C56 1.395(4)
C55 C60 1.404(4)
C56 C57 1.383(4)
C56 H56 0.9500
C57 C58 1.397(4)
C57 H57 0.9500
C58 C59 1.395(5)
C58 H58 0.9500
C59 C60 1.381(4)
C59 H59 0.9500
C60 H60 0.9500
C61 C62 1.394(4)
C61 C66 1.399(4)
C62 C63 1.392(4)
C62 H62 0.9500
C63 C64 1.378(5)
C63 H63 0.9500
C64 C65 1.385(5)
C64 H64 0.9500
C65 C66 1.379(4)
C65 H65 0.9500
C66 H66 0.9500
C67 C72 1.381(4)
C67 C68 1.393(4)
C67 P2 1.809(3)
C68 C69 1.372(5)
C68 H68 0.9500
C69 C70 1.367(5)
C69 H69 0.9500
C70 C71 1.380(5)
C70 H70 0.9500
C71 C72 1.392(4)
C71 H71 0.9500
C72 H72 0.9500
